data_4508909
loop_
_publ_author_name
'George, Sumod'
'Lipstman, Sophia'
'Goldberg, Israel'

_publ_section_title
;
 Porphyrin Supramolecular Solids Assembled with the Aid of Lanthanide Ions
;
_journal_issue 12
_journal_name_full 'Crystal Growth &amp; Design'
_journal_page_first 2651
_journal_paper_doi 10.1021/cg060520r
_journal_volume 6
_journal_year 2006
_chemical_formula_moiety 'C25 H17 N2 O8 Pr'
_chemical_formula_sum 'C25 H17 N2 O8 Pr'
_chemical_formula_weight 614.32
_chemical_name_systematic
; 
 ? 
;
_space_group_IT_number 2
_symmetry_cell_setting triclinic
_symmetry_space_group_name_Hall '-P 1'
_symmetry_space_group_name_H-M 'P -1'
_atom_sites_solution_hydrogens geom
_atom_sites_solution_primary direct
_atom_sites_solution_secondary difmap
_audit_creation_method SHELXL-97
_cell_angle_alpha 83.044(3)
_cell_angle_beta 75.802(5)
_cell_angle_gamma 88.309(5)
_cell_formula_units_Z 2
_cell_length_a 9.4902(7)
_cell_length_b 13.9123(13)
_cell_length_c 16.7437(14)
_cell_measurement_reflns_used 6886
_cell_measurement_temperature 110(2)
_cell_measurement_theta_max 28.28
_cell_measurement_theta_min 1.41
_cell_volume 2127.4(3)
_computing_cell_refinement Denzo
_computing_data_collection 'Collect, Nonius B.V.'
_computing_data_reduction 'Denzo & Scalepack'
_computing_structure_refinement 'SHELXL-97 (Sheldrick, 1997)'
_computing_structure_solution DIRDIF-96
_diffrn_ambient_temperature 110(2)
_diffrn_detector_area_resol_mean 12.8
_diffrn_measured_fraction_theta_full 0.941
_diffrn_measured_fraction_theta_max 0.941
_diffrn_measurement_device_type 'Nonius KappaCCD'
_diffrn_measurement_method '0.5 deg. Phi & Omega scans'
_diffrn_radiation_monochromator graphite
_diffrn_radiation_source 'fine-focus sealed tube'
_diffrn_radiation_type MoK\a
_diffrn_radiation_wavelength 0.71073
_diffrn_reflns_av_R_equivalents 0.0640
_diffrn_reflns_av_sigmaI/netI 0.0944
_diffrn_reflns_limit_h_max 12
_diffrn_reflns_limit_h_min 0
_diffrn_reflns_limit_k_max 18
_diffrn_reflns_limit_k_min -18
_diffrn_reflns_limit_l_max 22
_diffrn_reflns_limit_l_min -21
_diffrn_reflns_number 19458
_diffrn_reflns_theta_full 28.23
_diffrn_reflns_theta_max 28.23
_diffrn_reflns_theta_min 2.53
_diffrn_standards_number 0
_exptl_absorpt_coefficient_mu 1.175
_exptl_absorpt_correction_T_max 0.8915
_exptl_absorpt_correction_T_min 0.7194
_exptl_absorpt_correction_type multi-scan
_exptl_absorpt_process_details 'Blessing, 1995'
_exptl_crystal_colour brown
_exptl_crystal_density_diffrn 0.959
_exptl_crystal_density_method 'not measured'
_exptl_crystal_description plates
_exptl_crystal_F_000 608
_exptl_crystal_size_max 0.30
_exptl_crystal_size_mid 0.20
_exptl_crystal_size_min 0.10
_refine_diff_density_max 1.930
_refine_diff_density_min -1.894
_refine_diff_density_rms 0.123
_refine_ls_extinction_method none
_refine_ls_goodness_of_fit_ref 0.941
_refine_ls_hydrogen_treatment constr
_refine_ls_matrix_type full
_refine_ls_number_parameters 315
_refine_ls_number_reflns 9906
_refine_ls_number_restraints 0
_refine_ls_restrained_S_all 0.941
_refine_ls_R_factor_all 0.0870
_refine_ls_R_factor_gt 0.0631
_refine_ls_shift/su_max 0.002
_refine_ls_shift/su_mean 0.000
_refine_ls_structure_factor_coef Fsqd
_refine_ls_weighting_details 'calc w=1/[\s^2^(Fo^2^)+(0.0992P)^2^+0.0000P] where P=(Fo^2^+2Fc^2^)/3'
_refine_ls_weighting_scheme calc
_refine_ls_wR_factor_gt 0.1535
_refine_ls_wR_factor_ref 0.1615
_reflns_number_gt 6690
_reflns_number_total 9906
_reflns_threshold_expression >2sigma(I)
_cod_data_source_file cg060520rsup1.cif
_cod_data_source_block Compound-1
_cod_database_code 4508909

loop_
_symmetry_equiv_pos_as_xyz
'x, y, z'
'-x, -y, -z'

loop_
_atom_site_label
_atom_site_type_symbol
_atom_site_fract_x
_atom_site_fract_y
_atom_site_fract_z
_atom_site_U_iso_or_equiv
_atom_site_adp_type
_atom_site_occupancy
_atom_site_symmetry_multiplicity
_atom_site_calc_flag
_atom_site_refinement_flags
Pr Pr 0.29460(3) -0.06130(2) 0.553269(16) 0.03971(12) Uani 1 1 d .
C1 C 0.1830(6) 0.3269(4) 1.0502(3) 0.0490(14) Uani 1 1 d .
C2 C 0.2688(7) 0.2481(5) 1.0162(4) 0.0613(17) Uani 1 1 d .
H2 H 0.3151 0.1994 1.0456 0.074 Uiso 1 1 calc R
C3 C 0.2715(7) 0.2560(5) 0.9353(4) 0.0590(16) Uani 1 1 d .
H3 H 0.3205 0.2140 0.8968 0.071 Uiso 1 1 calc R
C4 C 0.1867(6) 0.3397(4) 0.9171(3) 0.0507(14) Uani 1 1 d .
C5 C 0.1610(6) 0.3697(4) 0.8389(3) 0.0487(13) Uani 1 1 d .
C6 C 0.0735(6) 0.4490(4) 0.8209(3) 0.0499(14) Uani 1 1 d .
C7 C 0.0500(7) 0.4825(5) 0.7406(4) 0.0667(19) Uani 1 1 d .
H7 H 0.0888 0.4544 0.6908 0.080 Uiso 1 1 calc R
C8 C -0.0362(8) 0.5604(5) 0.7484(4) 0.0675(19) Uani 1 1 d .
H8 H -0.0710 0.5967 0.7054 0.081 Uiso 1 1 calc R
C9 C -0.0669(6) 0.5796(4) 0.8337(3) 0.0500(14) Uani 1 1 d .
C10 C -0.1529(6) 0.6556(4) 0.8672(3) 0.0436(12) Uani 1 1 d .
N11 N 0.1337(5) 0.3818(3) 0.9881(3) 0.0466(11) Uani 1 1 d .
N12 N 0.0029(5) 0.5106(3) 0.8752(3) 0.0464(11) Uani 1 1 d .
H12 H 0.0024 0.5066 0.9281 0.056 Uiso 1 1 calc R
C13 C -0.2165(6) 0.7228(4) 0.8090(3) 0.0462(13) Uani 1 1 d .
C14 C -0.1294(6) 0.7865(5) 0.7486(4) 0.0561(16) Uani 1 1 d .
H14 H -0.0282 0.7893 0.7451 0.067 Uiso 1 1 calc R
C15 C -0.1890(7) 0.8468(5) 0.6925(4) 0.0571(16) Uani 1 1 d .
H15 H -0.1276 0.8905 0.6516 0.069 Uiso 1 1 calc R
C16 C -0.3335(5) 0.8444(4) 0.6953(3) 0.0437(13) Uani 1 1 d .
C17 C -0.4221(6) 0.7813(5) 0.7562(4) 0.0645(18) Uani 1 1 d .
H17 H -0.5228 0.7775 0.7584 0.077 Uiso 1 1 calc R
C18 C -0.3638(6) 0.7237(5) 0.8141(4) 0.0664(19) Uani 1 1 d .
H18 H -0.4266 0.6843 0.8579 0.080 Uiso 1 1 calc R
C19 C -0.3956(6) 0.9056(4) 0.6308(3) 0.0452(13) Uani 1 1 d .
O20 O -0.3145(4) 0.9693(3) 0.5839(2) 0.0458(9) Uani 1 1 d .
O21 O -0.5247(4) 0.8861(3) 0.6293(2) 0.0532(10) Uani 1 1 d .
C22 C 0.2368(6) 0.3171(4) 0.7688(3) 0.0502(14) Uani 1 1 d .
C23 C 0.3847(8) 0.3339(6) 0.7342(5) 0.075(2) Uani 1 1 d .
H23 H 0.4340 0.3815 0.7533 0.090 Uiso 1 1 calc R
C24 C 0.4599(7) 0.2813(6) 0.6717(5) 0.073(2) Uani 1 1 d .
H24 H 0.5611 0.2923 0.6497 0.087 Uiso 1 1 calc R
C25 C 0.3911(6) 0.2133(4) 0.6410(3) 0.0446(12) Uani 1 1 d .
C26 C 0.2445(6) 0.1979(5) 0.6739(4) 0.0608(16) Uani 1 1 d .
H26 H 0.1946 0.1521 0.6532 0.073 Uiso 1 1 calc R
C27 C 0.1696(7) 0.2496(5) 0.7374(4) 0.0632(17) Uani 1 1 d .
H27 H 0.0687 0.2378 0.7597 0.076 Uiso 1 1 calc R
C28 C 0.4794(6) 0.1572(4) 0.5760(3) 0.0472(13) Uani 1 1 d .
O29 O 0.4224(4) 0.0855(3) 0.5550(2) 0.0495(9) Uani 1 1 d .
O30 O 0.6059(4) 0.1835(3) 0.5432(2) 0.0540(10) Uani 1 1 d .
O31 O 0.0879(4) -0.1114(3) 0.4973(2) 0.0453(9) Uani 1 1 d .
C32 C 0.0005(5) -0.0471(4) 0.4800(3) 0.0417(12) Uani 1 1 d .
O33 O -0.0853(4) -0.0536(3) 0.4352(2) 0.0503(9) Uani 1 1 d .
O34 O 0.1794(5) -0.0476(3) 0.7043(3) 0.0617(11) Uiso 1 1 d .
H34A H 0.1273 0.0124 0.7093 0.093 Uiso 1 1 d R
H34B H 0.2537 -0.0495 0.7344 0.093 Uiso 1 1 d R
O35 O 0.2117(5) -0.2265(3) 0.6253(3) 0.0608(11) Uiso 1 1 d .
H35A H 0.1581 -0.2568 0.5935 0.091 Uiso 1 1 d R
H35B H 0.2951 -0.2652 0.6304 0.091 Uiso 1 1 d R

loop_
_atom_site_aniso_label
_atom_site_aniso_U_11
_atom_site_aniso_U_22
_atom_site_aniso_U_33
_atom_site_aniso_U_23
_atom_site_aniso_U_13
_atom_site_aniso_U_12
Pr 0.03492(16) 0.0515(2) 0.03323(17) -0.00044(12) -0.01375(11) 0.01999(12)
C1 0.049(3) 0.060(4) 0.038(3) -0.002(2) -0.017(2) 0.028(3)
C2 0.071(4) 0.068(4) 0.045(3) -0.004(3) -0.021(3) 0.046(3)
C3 0.065(4) 0.067(4) 0.045(3) -0.010(3) -0.017(3) 0.040(3)
C4 0.062(3) 0.051(3) 0.039(3) 0.000(2) -0.017(3) 0.027(3)
C5 0.053(3) 0.057(3) 0.036(3) -0.003(2) -0.014(2) 0.024(3)
C6 0.057(3) 0.059(4) 0.037(3) -0.011(3) -0.020(2) 0.027(3)
C7 0.077(4) 0.097(5) 0.032(3) -0.015(3) -0.027(3) 0.050(4)
C8 0.089(5) 0.082(5) 0.035(3) -0.007(3) -0.026(3) 0.050(4)
C9 0.052(3) 0.064(4) 0.035(3) 0.000(3) -0.018(2) 0.027(3)
C10 0.045(3) 0.049(3) 0.038(3) 0.001(2) -0.018(2) 0.021(2)
N11 0.054(3) 0.051(3) 0.035(2) -0.001(2) -0.0180(19) 0.027(2)
N12 0.051(2) 0.058(3) 0.033(2) -0.005(2) -0.0192(19) 0.028(2)
C13 0.053(3) 0.058(3) 0.028(3) -0.003(2) -0.017(2) 0.023(3)
C14 0.034(3) 0.078(4) 0.053(3) 0.022(3) -0.021(2) 0.011(3)
C15 0.055(3) 0.065(4) 0.053(3) 0.019(3) -0.028(3) 0.004(3)
C16 0.035(3) 0.060(3) 0.036(3) 0.005(2) -0.015(2) 0.020(2)
C17 0.038(3) 0.083(5) 0.068(4) 0.027(4) -0.024(3) 0.005(3)
C18 0.042(3) 0.094(5) 0.055(4) 0.028(3) -0.013(3) 0.010(3)
C19 0.046(3) 0.059(3) 0.033(3) -0.004(3) -0.018(2) 0.027(3)
O20 0.0435(19) 0.058(2) 0.0346(19) 0.0091(17) -0.0166(16) 0.0164(17)
O21 0.039(2) 0.072(3) 0.049(2) 0.010(2) -0.0224(17) 0.0164(18)
C22 0.053(3) 0.062(4) 0.037(3) -0.010(3) -0.016(2) 0.025(3)
C23 0.061(4) 0.080(5) 0.086(5) -0.045(4) -0.006(4) 0.005(3)
C24 0.052(4) 0.090(5) 0.077(5) -0.038(4) -0.004(3) -0.001(3)
C25 0.042(3) 0.058(3) 0.036(3) -0.011(2) -0.014(2) 0.024(2)
C26 0.049(3) 0.068(4) 0.069(4) -0.027(3) -0.016(3) 0.020(3)
C27 0.044(3) 0.079(5) 0.066(4) -0.021(4) -0.008(3) 0.020(3)
C28 0.054(3) 0.049(3) 0.039(3) -0.001(2) -0.019(3) 0.021(3)
O29 0.054(2) 0.054(2) 0.050(2) -0.0155(18) -0.0274(18) 0.0253(18)
O30 0.051(2) 0.057(2) 0.051(2) -0.0072(19) -0.0078(18) 0.0152(18)
O31 0.0383(18) 0.051(2) 0.051(2) -0.0104(17) -0.0196(16) 0.0199(16)
C32 0.033(2) 0.060(3) 0.035(3) -0.006(2) -0.014(2) 0.021(2)
O33 0.046(2) 0.059(2) 0.055(2) -0.0203(19) -0.0259(18) 0.0299(17)

loop_
_atom_type_symbol
_atom_type_description
_atom_type_scat_dispersion_real
_atom_type_scat_dispersion_imag
_atom_type_scat_source
C C 0.0033 0.0016 'International Tables Vol C Tables 4.2.6.8 and 6.1.1.4'
H H 0.0000 0.0000 'International Tables Vol C Tables 4.2.6.8 and 6.1.1.4'
O O 0.0106 0.0060 'International Tables Vol C Tables 4.2.6.8 and 6.1.1.4'
N N 0.0061 0.0033 'International Tables Vol C Tables 4.2.6.8 and 6.1.1.4'
Pr Pr -0.2180 2.8214 'International Tables Vol C Tables 4.2.6.8 and 6.1.1.4'

loop_
_geom_angle_atom_site_label_1
_geom_angle_atom_site_label_2
_geom_angle_atom_site_label_3
_geom_angle
_geom_angle_site_symmetry_1
_geom_angle_site_symmetry_3
O29 Pr O21 76.09(13) . 1_645
O29 Pr O20 74.48(13) . 2_566
O21 Pr O20 131.98(12) 1_645 2_566
O29 Pr O30 122.79(13) . 2_656
O21 Pr O30 88.12(14) 1_645 2_656
O20 Pr O30 77.23(13) 2_566 2_656
O29 Pr O33 81.47(12) . 2_556
O21 Pr O33 138.30(13) 1_645 2_556
O20 Pr O33 72.20(12) 2_566 2_556
O30 Pr O33 133.45(12) 2_656 2_556
O29 Pr O35 147.15(13) . .
O21 Pr O35 75.07(14) 1_645 .
O20 Pr O35 137.80(14) 2_566 .
O30 Pr O35 71.56(14) 2_656 .
O33 Pr O35 110.76(14) 2_556 .
O29 Pr O31 137.74(11) . .
O21 Pr O31 146.17(14) 1_645 .
O20 Pr O31 71.91(12) 2_566 .
O30 Pr O31 73.23(12) 2_656 .
O33 Pr O31 64.42(12) 2_556 .
O35 Pr O31 72.35(13) . .
O29 Pr O34 85.77(13) . .
O21 Pr O34 73.22(14) 1_645 .
O20 Pr O34 139.81(14) 2_566 .
O30 Pr O34 141.41(14) 2_656 .
O33 Pr O34 70.45(14) 2_556 .
O35 Pr O34 71.11(14) . .
O31 Pr O34 104.07(13) . .
O29 Pr O29 75.90(13) . 2_656
O21 Pr O29 67.69(12) 1_645 2_656
O20 Pr O29 68.86(11) 2_566 2_656
O30 Pr O29 47.58(12) 2_656 2_656
O33 Pr O29 138.84(12) 2_556 2_656
O35 Pr O29 106.83(13) . 2_656
O31 Pr O29 113.71(11) . 2_656
O34 Pr O29 139.69(12) . 2_656
O29 Pr C28 99.96(15) . 2_656
O21 Pr C28 78.05(14) 1_645 2_656
O20 Pr C28 70.78(13) 2_566 2_656
O30 Pr C28 23.07(14) 2_656 2_656
O33 Pr C28 140.99(13) 2_556 2_656
O35 Pr C28 89.16(15) . 2_656
O31 Pr C28 92.49(14) . 2_656
O34 Pr C28 148.41(14) . 2_656
O29 Pr C28 24.54(13) 2_656 2_656
N11 C1 C10 125.5(5) . 2_567
N11 C1 C2 109.1(5) . .
C10 C1 C2 125.4(5) 2_567 .
C3 C2 C1 107.3(5) . .
C3 C2 H2 126.4 . .
C1 C2 H2 126.4 . .
C2 C3 C4 107.7(5) . .
C2 C3 H3 126.1 . .
C4 C3 H3 126.1 . .
N11 C4 C5 126.7(5) . .
N11 C4 C3 109.0(4) . .
C5 C4 C3 124.3(5) . .
C4 C5 C6 125.0(5) . .
C4 C5 C22 117.8(5) . .
C6 C5 C22 117.2(5) . .
N12 C6 C5 126.3(5) . .
N12 C6 C7 108.0(5) . .
C5 C6 C7 125.6(5) . .
C8 C7 C6 107.7(5) . .
C8 C7 H7 126.1 . .
C6 C7 H7 126.1 . .
C7 C8 C9 108.0(5) . .
C7 C8 H8 126.0 . .
C9 C8 H8 126.0 . .
N12 C9 C10 126.7(5) . .
N12 C9 C8 107.6(5) . .
C10 C9 C8 125.7(5) . .
C1 C10 C9 125.4(4) 2_567 .
C1 C10 C13 117.8(5) 2_567 .
C9 C10 C13 116.8(5) . .
C4 N11 C1 106.8(4) . .
C6 N12 C9 108.7(4) . .
C6 N12 H12 125.6 . .
C9 N12 H12 125.6 . .
C18 C13 C14 117.9(5) . .
C18 C13 C10 121.2(5) . .
C14 C13 C10 120.8(5) . .
C13 C14 C15 120.5(5) . .
C13 C14 H14 119.7 . .
C15 C14 H14 119.7 . .
C16 C15 C14 121.4(5) . .
C16 C15 H15 119.3 . .
C14 C15 H15 119.3 . .
C15 C16 C17 118.6(5) . .
C15 C16 C19 120.9(5) . .
C17 C16 C19 120.4(5) . .
C16 C17 C18 120.1(5) . .
C16 C17 H17 119.9 . .
C18 C17 H17 119.9 . .
C13 C18 C17 121.3(6) . .
C13 C18 H18 119.4 . .
C17 C18 H18 119.4 . .
O20 C19 O21 126.5(4) . .
O20 C19 C16 117.2(5) . .
O21 C19 C16 116.3(5) . .
C19 O20 Pr 137.8(3) . 2_566
C19 O21 Pr 140.0(3) . 1_465
C27 C22 C23 117.7(6) . .
C27 C22 C5 123.1(5) . .
C23 C22 C5 119.1(6) . .
C24 C23 C22 120.1(6) . .
C24 C23 H23 120.0 . .
C22 C23 H23 120.0 . .
C25 C24 C23 121.5(6) . .
C25 C24 H24 119.2 . .
C23 C24 H24 119.2 . .
C24 C25 C26 118.5(5) . .
C24 C25 C28 118.7(5) . .
C26 C25 C28 122.8(5) . .
C25 C26 C27 120.0(6) . .
C25 C26 H26 120.0 . .
C27 C26 H26 120.0 . .
C22 C27 C26 122.1(6) . .
C22 C27 H27 118.9 . .
C26 C27 H27 118.9 . .
O30 C28 O29 122.3(5) . .
O30 C28 C25 118.2(5) . .
O29 C28 C25 119.5(5) . .
O30 C28 Pr 52.1(3) . 2_656
O29 C28 Pr 70.3(3) . 2_656
C25 C28 Pr 170.0(4) . 2_656
C28 O29 Pr 165.3(4) . .
C28 O29 Pr 85.2(3) . 2_656
Pr O29 Pr 104.10(13) . 2_656
C28 O30 Pr 104.8(4) . 2_656
C32 O31 Pr 118.1(3) . .
O33 C32 O31 126.2(5) . .
O33 C32 C32 118.0(5) . 2_556
O31 C32 C32 115.8(5) . 2_556
C32 O33 Pr 118.3(3) . 2_556
Pr O34 H34A 109.5 . .
Pr O34 H34B 109.5 . .
H34A O34 H34B 109.5 . .
Pr O35 H35A 109.6 . .
Pr O35 H35B 109.2 . .
H35A O35 H35B 109.5 . .

loop_
_geom_bond_atom_site_label_1
_geom_bond_atom_site_label_2
_geom_bond_distance
_geom_bond_site_symmetry_2
Pr O29 2.413(4) .
Pr O21 2.423(3) 1_645
Pr O20 2.457(3) 2_566
Pr O30 2.492(4) 2_656
Pr O33 2.497(3) 2_556
Pr O35 2.515(4) .
Pr O31 2.520(3) .
Pr O34 2.525(4) .
Pr O29 2.884(4) 2_656
Pr C28 3.053(6) 2_656
C1 N11 1.381(6) .
C1 C10 1.391(8) 2_567
C1 C2 1.435(8) .
C2 C3 1.340(8) .
C2 H2 0.9500 .
C3 C4 1.441(7) .
C3 H3 0.9500 .
C4 N11 1.366(7) .
C4 C5 1.402(7) .
C5 C6 1.410(7) .
C5 C22 1.480(8) .
C6 N12 1.366(7) .
C6 C7 1.436(7) .
C7 C8 1.338(8) .
C7 H7 0.9500 .
C8 C9 1.441(8) .
C8 H8 0.9500 .
C9 N12 1.367(6) .
C9 C10 1.402(8) .
C10 C1 1.391(8) 2_567
C10 C13 1.490(6) .
N12 H12 0.8800 .
C13 C18 1.379(8) .
C13 C14 1.382(8) .
C14 C15 1.395(7) .
C14 H14 0.9500 .
C15 C16 1.362(8) .
C15 H15 0.9500 .
C16 C17 1.386(8) .
C16 C19 1.515(6) .
C17 C18 1.392(8) .
C17 H17 0.9500 .
C18 H18 0.9500 .
C19 O20 1.254(7) .
C19 O21 1.270(7) .
O20 Pr 2.456(3) 2_566
O21 Pr 2.423(3) 1_465
C22 C27 1.373(9) .
C22 C23 1.396(9) .
C23 C24 1.388(9) .
C23 H23 0.9500 .
C24 C25 1.380(9) .
C24 H24 0.9500 .
C25 C26 1.378(8) .
C25 C28 1.489(8) .
C26 C27 1.392(9) .
C26 H26 0.9500 .
C27 H27 0.9500 .
C28 O30 1.237(7) .
C28 O29 1.273(7) .
C28 Pr 3.053(6) 2_656
O29 Pr 2.884(4) 2_656
O30 Pr 2.492(4) 2_656
O31 C32 1.258(6) .
C32 O33 1.246(6) .
C32 C32 1.541(11) 2_556
O33 Pr 2.497(3) 2_556
O34 H34A 0.9600 .
O34 H34B 0.9600 .
O35 H35A 0.9600 .
O35 H35B 0.9600 .
